data_4515241
loop_
_publ_author_name
'Jangir, Ritambhara'
'Ansari, Mursaleem'
'Kaleeswaran, Dhananjayan'
'Rajaraman, Gopalan'
'Palaniandavar, Mallayan'
'Murugavel, Ramaswamy'

_publ_section_title
;
 Unprecedented Copper(II) Complex with a Topoquinone-like Moiety as a
 Structural and Functional Mimic for Copper Amine Oxidase: Role of
 Copper(II) in the Genesis and Amine Oxidase Activity
;
_journal_name_full 'ACS Catalysis'
_journal_page_first 10940
_journal_paper_doi 10.1021/acscatal.9b02326
_journal_year 2019
_chemical_formula_moiety 'C62 H72 Cu N2 O6'
_chemical_formula_sum 'C62 H72 Cu N2 O6'
_chemical_formula_weight 1004.75
_space_group_crystal_system triclinic
_space_group_IT_number 2
_space_group_name_Hall '-P 1'
_space_group_name_H-M_alt 'P -1'
_atom_sites_solution_hydrogens geom
_audit_creation_method SHELXL-2014/7
_cell_angle_alpha 102.623(9)
_cell_angle_beta 92.254(4)
_cell_angle_gamma 107.835(10)
_cell_formula_units_Z 2
_cell_length_a 11.687(6)
_cell_length_b 13.565(7)
_cell_length_c 18.665(9)
_cell_measurement_reflns_used 4907
_cell_measurement_temperature 150(2)
_cell_measurement_theta_max 31.2
_cell_measurement_theta_min 3.2
_cell_volume 2731(2)
_computing_cell_refinement
;
CrysAlisPro, Oxford Diffraction Ltd.,
Version 1.171.33.42 (release 29-05-2009 CrysAlis171 .NET)
(compiled May 29 2009,17:40:42)
;
_computing_data_collection
;
CrysAlisPro, Oxford Diffraction Ltd.,
Version 1.171.33.42 (release 29-05-2009 CrysAlis171 .NET)
(compiled May 29 2009,17:40:42)
;
_computing_data_reduction
;
CrysAlisPro, Oxford Diffraction Ltd.,
Version 1.171.33.42 (release 29-05-2009 CrysAlis171 .NET)
(compiled May 29 2009,17:40:42)
;
_computing_structure_refinement 'SHELXL-2014/7 (Sheldrick, 2014)'
_diffrn_ambient_temperature 150(2)
_diffrn_detector_area_resol_mean 28.5714
_diffrn_measured_fraction_theta_full 0.990
_diffrn_measured_fraction_theta_max 0.990
_diffrn_measurement_device_type 'Rigaku Saturn724+ (2x2 bin mode)'
_diffrn_measurement_method 'profile data from \w-scans'
_diffrn_radiation_type MoK\a
_diffrn_radiation_wavelength 0.71075
_diffrn_reflns_av_R_equivalents 0.0491
_diffrn_reflns_av_unetI/netI 0.0735
_diffrn_reflns_Laue_measured_fraction_full 0.990
_diffrn_reflns_Laue_measured_fraction_max 0.990
_diffrn_reflns_limit_h_max 13
_diffrn_reflns_limit_h_min -13
_diffrn_reflns_limit_k_max 11
_diffrn_reflns_limit_k_min -16
_diffrn_reflns_limit_l_max 22
_diffrn_reflns_limit_l_min -20
_diffrn_reflns_number 20848
_diffrn_reflns_point_group_measured_fraction_full 0.990
_diffrn_reflns_point_group_measured_fraction_max 0.990
_diffrn_reflns_theta_full 24.998
_diffrn_reflns_theta_max 24.998
_diffrn_reflns_theta_min 2.824
_diffrn_source 'fine-focus sealed tube'
_exptl_absorpt_coefficient_mu 0.452
_exptl_absorpt_correction_T_max 0.953
_exptl_absorpt_correction_T_min 0.901
_exptl_absorpt_correction_type numerical
_exptl_crystal_colour Brown
_exptl_crystal_density_diffrn 1.222
_exptl_crystal_description Prism
_exptl_crystal_F_000 1070
_exptl_crystal_size_max 0.200
_exptl_crystal_size_mid 0.080
_exptl_crystal_size_min 0.050
_refine_diff_density_max 0.396
_refine_diff_density_min -0.383
_refine_diff_density_rms 0.059
_refine_ls_extinction_method none
_refine_ls_goodness_of_fit_ref 1.182
_refine_ls_hydrogen_treatment constr
_refine_ls_matrix_type full
_refine_ls_number_parameters 640
_refine_ls_number_reflns 9511
_refine_ls_number_restraints 0
_refine_ls_restrained_S_all 1.182
_refine_ls_R_factor_all 0.1034
_refine_ls_R_factor_gt 0.0885
_refine_ls_shift/su_max 0.001
_refine_ls_shift/su_mean 0.000
_refine_ls_structure_factor_coef Fsqd
_refine_ls_weighting_details 'w=1/[\s^2^(Fo^2^)+(0.0336P)^2^+4.6097P] where P=(Fo^2^+2Fc^2^)/3'
_refine_ls_weighting_scheme calc
_refine_ls_wR_factor_gt 0.1670
_refine_ls_wR_factor_ref 0.1749
_reflns_Friedel_coverage 0.000
_reflns_number_gt 8083
_reflns_number_total 9511
_reflns_threshold_expression 'I > 2\s(I)'
_cod_data_source_file cs9b02326_si_002.cif
_cod_data_source_block RJ676
_cod_depositor_comments
;
The following automatic conversions were performed:

data item '_exptl_absorpt_correction_type' value 'Numerical' was
changed to 'numerical' in accordance with the
/home/data/users/saulius/crontab/automatic-downloads/rss-feeds/ACS/lib/dictionaries/cif_core.dic
dictionary named 'cif_core.dic' version 2.4.2 last updated on
2011-04-26.

Automatic conversion script
Id: cif_fix_values 6909 2019-04-08 15:41:33Z antanas 
;
_cod_database_code 4515241
_shelx_shelxl_version_number 2014/7
_shelx_space_group_comment
;
The symmetry employed for this shelxl refinement is uniquely defined
by the following loop, which should always be used as a source of
symmetry information in preference to the above space-group names.
They are only intended as comments.
;
_shelx_estimated_absorpt_t_min 0.915
_shelx_estimated_absorpt_t_max 0.915

loop_
_space_group_symop_operation_xyz
'x, y, z'
'-x, -y, -z'

loop_
_atom_site_label
_atom_site_type_symbol
_atom_site_fract_x
_atom_site_fract_y
_atom_site_fract_z
_atom_site_U_iso_or_equiv
_atom_site_adp_type
_atom_site_occupancy
_atom_site_site_symmetry_order
_atom_site_calc_flag
_atom_site_refinement_flags_posn
_atom_site_refinement_flags_adp
Cu1 Cu 0.61890(5) 0.83592(4) 0.23853(3) 0.03890(18) Uani 1 1 d . .
O2 O 0.7453(3) 0.7876(3) 0.26374(19) 0.0552(10) Uani 1 1 d . .
O1 O 0.5380(3) 0.9136(2) 0.19630(17) 0.0476(9) Uani 1 1 d . .
O6 O 0.9628(4) 0.2527(3) 0.1132(2) 0.0684(11) Uani 1 1 d . .
N1 N 0.6310(3) 0.9288(3) 0.33793(19) 0.0333(8) Uani 1 1 d . .
N2 N 0.5415(3) 0.7031(3) 0.1595(2) 0.0370(9) Uani 1 1 d . .
O4 O 0.0899(3) 1.2749(3) 0.3429(2) 0.0625(11) Uani 1 1 d . .
O5 O 0.5029(4) 0.2296(3) 0.0998(3) 0.0966(17) Uani 1 1 d . .
O3 O 0.5114(3) 1.3280(3) 0.4842(2) 0.0610(10) Uani 1 1 d . .
C8 C 0.5594(4) 0.9994(3) 0.3506(2) 0.0314(10) Uani 1 1 d . .
C12 C 0.3728(4) 1.0304(3) 0.3740(2) 0.0389(11) Uani 1 1 d . .
H12 H 0.2906 1.0048 0.3827 0.047 Uiso 1 1 calc R U
C41 C 0.7029(4) 0.5110(3) 0.0911(2) 0.0358(10) Uani 1 1 d . .
H41 H 0.7562 0.5000 0.0554 0.043 Uiso 1 1 calc R U
C11 C 0.4240(4) 1.1374(3) 0.3740(2) 0.0360(10) Uani 1 1 d . .
C38 C 0.4443(4) 0.6895(4) 0.1185(2) 0.0393(11) Uani 1 1 d . .
H38 H 0.4101 0.6216 0.0849 0.047 Uiso 1 1 calc R U
C40 C 0.6652(4) 0.6007(3) 0.0991(2) 0.0352(10) Uani 1 1 d . .
C17 C 0.7451(4) 1.1504(4) 0.3365(3) 0.0432(12) Uani 1 1 d . .
H17 H 0.7717 1.0888 0.3127 0.052 Uiso 1 1 calc R U
C6 C 0.7820(4) 0.8697(3) 0.3942(3) 0.0401(11) Uani 1 1 d . .
C21 C 0.2487(4) 1.2026(4) 0.3525(3) 0.0421(11) Uani 1 1 d . .
C10 C 0.5434(4) 1.1736(3) 0.3608(2) 0.0355(10) Uani 1 1 d . .
H10 H 0.5788 1.2465 0.3601 0.043 Uiso 1 1 calc R U
C42 C 0.6653(4) 0.4376(3) 0.1335(2) 0.0377(11) Uani 1 1 d . .
C25 C 0.4108(4) 1.3096(4) 0.4539(3) 0.0436(12) Uani 1 1 d . .
C45 C 0.7154(4) 0.6819(3) 0.0539(3) 0.0403(11) Uani 1 1 d . .
H45 H 0.6822 0.7420 0.0699 0.048 Uiso 1 1 calc R U
C1 C 0.8026(4) 0.8039(4) 0.3290(3) 0.0467(12) Uani 1 1 d . .
C39 C 0.5857(4) 0.6132(3) 0.1513(2) 0.0339(10) Uani 1 1 d . .
C52 C 0.8245(4) 0.3492(3) 0.1305(2) 0.0398(11) Uani 1 1 d . .
C37 C 0.3816(4) 0.7652(4) 0.1177(2) 0.0408(11) Uani 1 1 d . .
C7 C 0.6981(4) 0.9276(3) 0.3938(3) 0.0384(11) Uani 1 1 d . .
H7 H 0.6912 0.9699 0.4402 0.046 Uiso 1 1 calc R U
C13 C 0.4391(4) 0.9594(3) 0.3613(2) 0.0367(10) Uani 1 1 d . .
C43 C 0.5893(4) 0.4546(4) 0.1866(3) 0.0414(11) Uani 1 1 d . .
H43 H 0.5638 0.4051 0.2164 0.050 Uiso 1 1 calc R U
C23 C 0.2334(4) 1.3696(4) 0.4461(3) 0.0434(12) Uani 1 1 d . .
C22 C 0.1840(4) 1.2822(4) 0.3781(3) 0.0458(12) Uani 1 1 d . .
C32 C 0.4323(5) 0.8745(4) 0.1575(2) 0.0424(12) Uani 1 1 d . .
C24 C 0.3416(5) 1.3819(4) 0.4789(3) 0.0464(12) Uani 1 1 d . .
H24 H 0.3757 1.4403 0.5204 0.056 Uiso 1 1 calc R U
C20 C 0.3535(4) 1.2131(3) 0.3904(2) 0.0366(10) Uani 1 1 d . .
C2 C 0.8913(5) 0.7532(4) 0.3363(4) 0.0599(15) Uani 1 1 d . .
H2 H 0.9075 0.7084 0.2940 0.072 Uiso 1 1 calc R U
C29 C 0.1589(5) 1.4405(4) 0.4725(3) 0.0498(13) Uani 1 1 d . .
H29 H 0.0724 1.3941 0.4658 0.060 Uiso 1 1 calc R U
C26 C 0.1920(5) 1.1153(4) 0.2833(3) 0.0506(13) Uani 1 1 d . .
H26 H 0.2472 1.0714 0.2744 0.061 Uiso 1 1 calc R U
C44 C 0.5492(4) 0.5433(4) 0.1971(2) 0.0400(11) Uani 1 1 d . .
C14 C 0.3804(4) 0.8430(3) 0.3620(3) 0.0459(12) Uani 1 1 d . .
H14 H 0.4368 0.8039 0.3420 0.055 Uiso 1 1 calc R U
C56 C 0.6101(5) 0.2368(4) 0.1007(3) 0.0548(14) Uani 1 1 d . .
C53 C 0.8567(5) 0.2484(4) 0.1106(3) 0.0499(13) Uani 1 1 d . .
C48 C 0.4675(5) 0.5614(4) 0.2574(3) 0.0530(14) Uani 1 1 d . .
H48 H 0.4671 0.6365 0.2645 0.064 Uiso 1 1 calc R U
C55 C 0.6431(5) 0.1389(4) 0.0822(3) 0.0539(14) Uani 1 1 d . .
H55 H 0.5810 0.0716 0.0678 0.065 Uiso 1 1 calc R U
C51 C 0.7078(4) 0.3425(3) 0.1224(2) 0.0394(11) Uani 1 1 d . .
C5 C 0.8492(5) 0.8827(4) 0.4618(3) 0.0553(14) Uani 1 1 d . .
H5 H 0.8353 0.9273 0.5052 0.066 Uiso 1 1 calc R U
C34 C 0.2464(6) 0.9003(5) 0.1159(3) 0.0631(16) Uani 1 1 d . .
H34 H 0.1999 0.9467 0.1156 0.076 Uiso 1 1 calc R U
C35 C 0.1961(5) 0.7934(5) 0.0780(3) 0.0590(15) Uani 1 1 d . .
H35 H 0.1165 0.7665 0.0528 0.071 Uiso 1 1 calc R U
C36 C 0.2659(5) 0.7281(4) 0.0785(3) 0.0491(13) Uani 1 1 d . .
H36 H 0.2347 0.6557 0.0514 0.059 Uiso 1 1 calc R U
C30 C 0.1683(5) 1.5203(4) 0.4268(3) 0.0631(16) Uani 1 1 d . .
H30A H 0.1191 1.5653 0.4451 0.095 Uiso 1 1 calc R U
H30B H 0.2530 1.5650 0.4304 0.095 Uiso 1 1 calc R U
H30C H 0.1390 1.4827 0.3751 0.095 Uiso 1 1 calc R U
C59 C 0.9924(5) 0.4582(5) 0.2338(3) 0.0662(16) Uani 1 1 d . .
H59A H 1.0573 0.5268 0.2504 0.099 Uiso 1 1 calc R U
H59B H 0.9349 0.4509 0.2707 0.099 Uiso 1 1 calc R U
H59C H 1.0270 0.4000 0.2277 0.099 Uiso 1 1 calc R U
C54 C 0.7572(5) 0.1426(4) 0.0853(3) 0.0501(13) Uani 1 1 d . .
C57 C 0.9268(5) 0.4533(4) 0.1601(3) 0.0482(12) Uani 1 1 d . .
H57 H 0.8881 0.5106 0.1703 0.058 Uiso 1 1 calc R U
C33 C 0.3610(5) 0.9413(4) 0.1537(3) 0.0537(14) Uani 1 1 d . .
H33 H 0.3926 1.0152 0.1774 0.064 Uiso 1 1 calc R U
C46 C 0.8528(5) 0.7279(4) 0.0693(4) 0.0645(16) Uani 1 1 d . .
H46A H 0.8762 0.7578 0.1225 0.097 Uiso 1 1 calc R U
H46B H 0.8881 0.6712 0.0522 0.097 Uiso 1 1 calc R U
H46C H 0.8826 0.7842 0.0430 0.097 Uiso 1 1 calc R U
C18 C 0.8238(5) 1.2052(5) 0.4098(3) 0.0684(17) Uani 1 1 d . .
H18A H 0.9084 1.2332 0.4008 0.103 Uiso 1 1 calc R U
H18B H 0.7973 1.2641 0.4357 0.103 Uiso 1 1 calc R U
H18C H 0.8165 1.1537 0.4403 0.103 Uiso 1 1 calc R U
C47 C 0.6753(6) 0.6348(4) -0.0278(3) 0.0683(17) Uani 1 1 d . .
H47A H 0.7091 0.6891 -0.0551 0.102 Uiso 1 1 calc R U
H47B H 0.7040 0.5739 -0.0447 0.102 Uiso 1 1 calc R U
H47C H 0.5868 0.6110 -0.0365 0.102 Uiso 1 1 calc R U
C31 C 0.1918(5) 1.4982(4) 0.5546(3) 0.0610(15) Uani 1 1 d . .
H31A H 0.1855 1.4457 0.5842 0.092 Uiso 1 1 calc R U
H31B H 0.2748 1.5477 0.5625 0.092 Uiso 1 1 calc R U
H31C H 0.1360 1.5381 0.5696 0.092 Uiso 1 1 calc R U
C19 C 0.7647(5) 1.2261(4) 0.2854(3) 0.0628(16) Uani 1 1 d . .
H19A H 0.8509 1.2525 0.2795 0.094 Uiso 1 1 calc R U
H19B H 0.7185 1.1881 0.2370 0.094 Uiso 1 1 calc R U
H19C H 0.7373 1.2865 0.3067 0.094 Uiso 1 1 calc R U
C60 C 0.7985(5) 0.0477(4) 0.0678(3) 0.0541(14) Uani 1 1 d . .
H60 H 0.8686 0.0632 0.0383 0.065 Uiso 1 1 calc R U
C3 C 0.9536(5) 0.7683(5) 0.4038(4) 0.0697(18) Uani 1 1 d . .
H3 H 1.0120 0.7334 0.4072 0.084 Uiso 1 1 calc R U
C27 C 0.1870(6) 1.1598(5) 0.2149(3) 0.0741(19) Uani 1 1 d . .
H27A H 0.1497 1.1008 0.1716 0.111 Uiso 1 1 calc R U
H27B H 0.1388 1.2082 0.2225 0.111 Uiso 1 1 calc R U
H27C H 0.2692 1.1989 0.2069 0.111 Uiso 1 1 calc R U
C28 C 0.0694(5) 1.0394(5) 0.2936(4) 0.0739(18) Uani 1 1 d . .
H28A H 0.0363 0.9844 0.2476 0.111 Uiso 1 1 calc R U
H28B H 0.0803 1.0054 0.3335 0.111 Uiso 1 1 calc R U
H28C H 0.0134 1.0798 0.3063 0.111 Uiso 1 1 calc R U
C58 C 1.0150(5) 0.4817(5) 0.1040(4) 0.0709(18) Uani 1 1 d . .
H58A H 1.0787 0.5494 0.1262 0.106 Uiso 1 1 calc R U
H58B H 1.0513 0.4252 0.0893 0.106 Uiso 1 1 calc R U
H58C H 0.9715 0.4888 0.0604 0.106 Uiso 1 1 calc R U
C4 C 0.9338(5) 0.8331(5) 0.4671(3) 0.0617(15) Uani 1 1 d . .
H4 H 0.9781 0.8430 0.5133 0.074 Uiso 1 1 calc R U
C62 C 0.8391(7) 0.0218(6) 0.1393(4) 0.096(2) Uani 1 1 d . .
H62A H 0.8659 -0.0409 0.1265 0.145 Uiso 1 1 calc R U
H62B H 0.9060 0.0829 0.1679 0.145 Uiso 1 1 calc R U
H62C H 0.7711 0.0070 0.1688 0.145 Uiso 1 1 calc R U
C61 C 0.7001(6) -0.0527(4) 0.0244(4) 0.0756(19) Uani 1 1 d . .
H61A H 0.7324 -0.1125 0.0144 0.113 Uiso 1 1 calc R U
H61B H 0.6315 -0.0693 0.0532 0.113 Uiso 1 1 calc R U
H61C H 0.6731 -0.0410 -0.0225 0.113 Uiso 1 1 calc R U
C50 C 0.5156(6) 0.5513(6) 0.3300(3) 0.085(2) Uani 1 1 d . .
H50A H 0.5993 0.5990 0.3435 0.128 Uiso 1 1 calc R U
H50B H 0.4658 0.5709 0.3681 0.128 Uiso 1 1 calc R U
H50C H 0.5132 0.4775 0.3260 0.128 Uiso 1 1 calc R U
C16 C 0.2595(5) 0.7898(4) 0.3129(3) 0.0725(18) Uani 1 1 d . .
H16A H 0.2706 0.7984 0.2626 0.109 Uiso 1 1 calc R U
H16B H 0.2301 0.7137 0.3120 0.109 Uiso 1 1 calc R U
H16C H 0.2003 0.8234 0.3326 0.109 Uiso 1 1 calc R U
C15 C 0.3655(8) 0.8309(5) 0.4389(4) 0.108(3) Uani 1 1 d . .
H15A H 0.3276 0.7553 0.4379 0.162 Uiso 1 1 calc R U
H15B H 0.4450 0.8577 0.4682 0.162 Uiso 1 1 calc R U
H15C H 0.3142 0.8716 0.4612 0.162 Uiso 1 1 calc R U
C49 C 0.3399(6) 0.4902(7) 0.2343(4) 0.105(3) Uani 1 1 d . .
H49A H 0.3114 0.4988 0.1867 0.158 Uiso 1 1 calc R U
H49B H 0.3360 0.4158 0.2295 0.158 Uiso 1 1 calc R U
H49C H 0.2886 0.5092 0.2716 0.158 Uiso 1 1 calc R U
C9 C 0.6133(4) 1.1059(3) 0.3484(2) 0.0348(10) Uani 1 1 d . .

loop_
_atom_site_aniso_label
_atom_site_aniso_U_11
_atom_site_aniso_U_22
_atom_site_aniso_U_33
_atom_site_aniso_U_23
_atom_site_aniso_U_13
_atom_site_aniso_U_12
Cu1 0.0398(4) 0.0333(3) 0.0434(3) -0.0011(2) -0.0036(3) 0.0198(3)
O2 0.053(2) 0.054(2) 0.062(2) -0.0069(17) -0.0063(18) 0.0376(19)
O1 0.058(2) 0.0337(17) 0.0503(19) 0.0007(15) -0.0093(17) 0.0211(17)
O6 0.060(3) 0.057(2) 0.099(3) 0.021(2) 0.007(2) 0.033(2)
N1 0.030(2) 0.0293(19) 0.043(2) 0.0053(16) -0.0022(17) 0.0148(16)
N2 0.038(2) 0.033(2) 0.045(2) 0.0080(17) 0.0050(18) 0.0189(18)
O4 0.044(2) 0.063(2) 0.079(3) -0.003(2) -0.0099(19) 0.030(2)
O5 0.048(3) 0.046(2) 0.182(5) 0.004(3) -0.016(3) 0.016(2)
O3 0.043(2) 0.063(2) 0.070(2) -0.0110(19) -0.0114(19) 0.0293(19)
C8 0.034(3) 0.028(2) 0.033(2) 0.0021(17) -0.0029(19) 0.0151(19)
C12 0.028(3) 0.038(3) 0.049(3) 0.003(2) 0.003(2) 0.013(2)
C41 0.038(3) 0.032(2) 0.042(2) 0.0067(19) 0.003(2) 0.019(2)
C11 0.038(3) 0.032(2) 0.042(3) 0.0053(19) 0.003(2) 0.019(2)
C38 0.042(3) 0.033(2) 0.041(3) 0.004(2) 0.002(2) 0.015(2)
C40 0.043(3) 0.025(2) 0.038(2) 0.0040(18) -0.001(2) 0.016(2)
C17 0.033(3) 0.037(3) 0.066(3) 0.016(2) 0.012(2) 0.018(2)
C6 0.034(3) 0.032(2) 0.055(3) 0.011(2) -0.007(2) 0.013(2)
C21 0.036(3) 0.038(3) 0.053(3) 0.007(2) 0.005(2) 0.017(2)
C10 0.036(3) 0.029(2) 0.043(3) 0.0058(19) 0.002(2) 0.015(2)
C42 0.039(3) 0.026(2) 0.048(3) 0.0041(19) -0.004(2) 0.015(2)
C25 0.039(3) 0.040(3) 0.053(3) 0.005(2) 0.006(2) 0.019(2)
C45 0.045(3) 0.032(2) 0.050(3) 0.011(2) 0.010(2) 0.019(2)
C1 0.033(3) 0.032(3) 0.076(4) 0.009(2) -0.005(3) 0.015(2)
C39 0.036(3) 0.027(2) 0.039(2) 0.0010(18) 0.000(2) 0.015(2)
C52 0.045(3) 0.032(2) 0.046(3) 0.011(2) 0.003(2) 0.017(2)
C37 0.042(3) 0.045(3) 0.039(3) 0.009(2) 0.002(2) 0.021(2)
C7 0.038(3) 0.028(2) 0.048(3) 0.004(2) -0.001(2) 0.013(2)
C13 0.036(3) 0.028(2) 0.046(3) 0.0038(19) 0.002(2) 0.015(2)
C43 0.047(3) 0.036(3) 0.045(3) 0.015(2) 0.004(2) 0.015(2)
C23 0.037(3) 0.032(2) 0.060(3) 0.007(2) 0.010(2) 0.014(2)
C22 0.029(3) 0.046(3) 0.063(3) 0.008(2) 0.003(2) 0.018(2)
C32 0.052(3) 0.046(3) 0.036(2) 0.005(2) 0.005(2) 0.030(3)
C24 0.044(3) 0.034(3) 0.058(3) -0.001(2) 0.006(2) 0.017(2)
C20 0.032(3) 0.031(2) 0.046(3) 0.004(2) 0.000(2) 0.013(2)
C2 0.045(3) 0.048(3) 0.092(4) 0.011(3) 0.001(3) 0.029(3)
C29 0.035(3) 0.044(3) 0.076(4) 0.018(3) 0.010(3) 0.018(2)
C26 0.044(3) 0.047(3) 0.061(3) 0.001(2) -0.009(3) 0.026(3)
C44 0.040(3) 0.040(3) 0.039(2) 0.005(2) 0.000(2) 0.015(2)
C14 0.037(3) 0.028(2) 0.069(3) 0.006(2) 0.008(2) 0.010(2)
C56 0.053(4) 0.035(3) 0.076(4) 0.008(3) -0.006(3) 0.020(3)
C53 0.047(3) 0.047(3) 0.060(3) 0.014(2) 0.002(3) 0.022(3)
C48 0.066(4) 0.058(3) 0.049(3) 0.018(3) 0.018(3) 0.034(3)
C55 0.054(4) 0.035(3) 0.072(4) 0.008(2) -0.005(3) 0.017(2)
C51 0.048(3) 0.028(2) 0.045(3) 0.013(2) 0.001(2) 0.014(2)
C5 0.056(4) 0.050(3) 0.067(3) 0.018(3) -0.004(3) 0.025(3)
C34 0.070(4) 0.079(4) 0.059(3) 0.014(3) 0.005(3) 0.052(4)
C35 0.046(3) 0.073(4) 0.067(4) 0.016(3) -0.001(3) 0.032(3)
C36 0.044(3) 0.051(3) 0.052(3) 0.009(2) 0.002(2) 0.017(3)
C30 0.069(4) 0.061(4) 0.069(4) 0.013(3) 0.001(3) 0.036(3)
C59 0.049(4) 0.059(4) 0.080(4) 0.020(3) -0.015(3) 0.004(3)
C54 0.060(4) 0.043(3) 0.053(3) 0.015(2) 0.002(3) 0.022(3)
C57 0.045(3) 0.040(3) 0.064(3) 0.016(2) 0.003(3) 0.018(2)
C33 0.068(4) 0.049(3) 0.054(3) 0.006(2) -0.001(3) 0.038(3)
C46 0.049(4) 0.050(3) 0.100(5) 0.034(3) 0.005(3) 0.014(3)
C18 0.041(3) 0.075(4) 0.087(4) 0.028(3) -0.003(3) 0.011(3)
C47 0.093(5) 0.055(3) 0.053(3) 0.018(3) 0.002(3) 0.017(3)
C31 0.060(4) 0.053(3) 0.072(4) 0.005(3) 0.015(3) 0.028(3)
C19 0.060(4) 0.066(4) 0.080(4) 0.035(3) 0.028(3) 0.030(3)
C60 0.061(4) 0.039(3) 0.064(3) 0.010(2) -0.001(3) 0.022(3)
C3 0.045(4) 0.066(4) 0.115(5) 0.041(4) 0.000(4) 0.030(3)
C27 0.086(5) 0.076(4) 0.061(4) -0.002(3) -0.015(3) 0.044(4)
C28 0.052(4) 0.056(4) 0.097(5) -0.005(3) -0.022(3) 0.015(3)
C58 0.060(4) 0.067(4) 0.096(5) 0.039(4) 0.028(4) 0.019(3)
C4 0.052(4) 0.065(4) 0.074(4) 0.028(3) -0.010(3) 0.022(3)
C62 0.113(6) 0.081(5) 0.102(5) 0.016(4) -0.023(5) 0.051(5)
C61 0.100(5) 0.041(3) 0.089(5) 0.012(3) -0.004(4) 0.032(3)
C50 0.075(5) 0.141(6) 0.045(3) 0.024(4) 0.013(3) 0.043(5)
C16 0.067(4) 0.049(3) 0.080(4) 0.015(3) 0.008(3) -0.012(3)
C15 0.174(8) 0.040(3) 0.089(5) 0.031(3) -0.025(5) -0.004(4)
C49 0.049(4) 0.176(8) 0.070(4) 0.003(5) 0.021(4) 0.024(5)
C9 0.034(3) 0.034(2) 0.035(2) 0.0013(18) -0.0024(19) 0.014(2)

loop_
_atom_type_symbol
_atom_type_description
_atom_type_scat_dispersion_real
_atom_type_scat_dispersion_imag
_atom_type_scat_source
C C 0.0033 0.0016 'International Tables Vol C Tables 4.2.6.8 and 6.1.1.4'
H H 0.0000 0.0000 'International Tables Vol C Tables 4.2.6.8 and 6.1.1.4'
Cu Cu 0.3201 1.2651 'International Tables Vol C Tables 4.2.6.8 and 6.1.1.4'
N N 0.0061 0.0033 'International Tables Vol C Tables 4.2.6.8 and 6.1.1.4'
O O 0.0106 0.0060 'International Tables Vol C Tables 4.2.6.8 and 6.1.1.4'

loop_
_geom_angle_atom_site_label_1
_geom_angle_atom_site_label_2
_geom_angle_atom_site_label_3
_geom_angle
O2 Cu1 O1 158.70(17)
O2 Cu1 N1 94.03(14)
O1 Cu1 N1 91.33(14)
O2 Cu1 N2 92.12(15)
O1 Cu1 N2 92.53(15)
N1 Cu1 N2 152.66(15)
C1 O2 Cu1 128.4(3)
C32 O1 Cu1 125.9(3)
C7 N1 C8 117.3(4)
C7 N1 Cu1 122.9(3)
C8 N1 Cu1 119.8(3)
C38 N2 C39 116.9(4)
C38 N2 Cu1 122.0(3)
C39 N2 Cu1 120.8(3)
C13 C8 C9 122.0(4)
C13 C8 N1 119.6(4)
C9 C8 N1 118.4(4)
C11 C12 C13 121.7(4)
C11 C12 H12 119.1
C13 C12 H12 119.1
C42 C41 C40 122.2(4)
C42 C41 H41 118.9
C40 C41 H41 118.9
C10 C11 C12 118.7(4)
C10 C11 C20 120.2(4)
C12 C11 C20 121.1(4)
N2 C38 C37 127.3(4)
N2 C38 H38 116.3
C37 C38 H38 116.3
C39 C40 C41 117.2(4)
C39 C40 C45 123.0(4)
C41 C40 C45 119.8(4)
C9 C17 C18 110.9(4)
C9 C17 C19 112.7(4)
C18 C17 C19 110.3(4)
C9 C17 H17 107.6
C18 C17 H17 107.6
C19 C17 H17 107.6
C5 C6 C1 119.5(4)
C5 C6 C7 117.9(4)
C1 C6 C7 122.6(4)
C20 C21 C22 119.4(4)
C20 C21 C26 123.3(4)
C22 C21 C26 117.3(4)
C11 C10 C9 121.6(4)
C11 C10 H10 119.2
C9 C10 H10 119.2
C41 C42 C43 118.8(4)
C41 C42 C51 120.1(4)
C43 C42 C51 121.1(4)
O3 C25 C24 119.8(4)
O3 C25 C20 121.8(4)
C24 C25 C20 118.4(4)
C47 C45 C40 111.7(4)
C47 C45 C46 111.2(5)
C40 C45 C46 110.8(4)
C47 C45 H45 107.6
C40 C45 H45 107.6
C46 C45 H45 107.6
O2 C1 C6 123.9(4)
O2 C1 C2 119.0(5)
C6 C1 C2 117.1(5)
C40 C39 C44 122.3(4)
C40 C39 N2 118.8(4)
C44 C39 N2 118.9(4)
C51 C52 C53 118.6(4)
C51 C52 C57 123.7(4)
C53 C52 C57 117.7(4)
C36 C37 C32 120.3(4)
C36 C37 C38 117.8(4)
C32 C37 C38 121.9(4)
N1 C7 C6 127.5(4)
N1 C7 H7 116.3
C6 C7 H7 116.3
C8 C13 C12 117.9(4)
C8 C13 C14 121.7(4)
C12 C13 C14 120.4(4)
C42 C43 C44 121.2(4)
C42 C43 H43 119.4
C44 C43 H43 119.4
C24 C23 C22 118.2(4)
C24 C23 C29 124.0(4)
C22 C23 C29 117.8(4)
O4 C22 C23 119.7(4)
O4 C22 C21 119.9(4)
C23 C22 C21 120.4(4)
O1 C32 C33 119.8(4)
O1 C32 C37 123.4(4)
C33 C32 C37 116.7(5)
C23 C24 C25 123.1(4)
C23 C24 H24 118.4
C25 C24 H24 118.4
C21 C20 C11 125.3(4)
C21 C20 C25 119.8(4)
C11 C20 C25 114.9(4)
C3 C2 C1 120.8(5)
C3 C2 H2 119.6
C1 C2 H2 119.6
C30 C29 C23 111.1(4)
C30 C29 C31 109.8(4)
C23 C29 C31 113.1(4)
C30 C29 H29 107.5
C23 C29 H29 107.5
C31 C29 H29 107.5
C21 C26 C28 112.4(4)
C21 C26 C27 112.2(4)
C28 C26 C27 113.0(5)
C21 C26 H26 106.2
C28 C26 H26 106.2
C27 C26 H26 106.2
C39 C44 C43 118.1(4)
C39 C44 C48 121.8(4)
C43 C44 C48 120.1(4)
C15 C14 C13 111.0(4)
C15 C14 C16 110.4(5)
C13 C14 C16 113.4(4)
C15 C14 H14 107.3
C13 C14 H14 107.3
C16 C14 H14 107.3
O5 C56 C55 119.1(5)
O5 C56 C51 121.6(5)
C55 C56 C51 119.3(5)
O6 C53 C52 120.0(5)
O6 C53 C54 120.5(5)
C52 C53 C54 119.5(5)
C49 C48 C50 111.6(5)
C49 C48 C44 111.6(4)
C50 C48 C44 112.0(5)
C49 C48 H48 107.1
C50 C48 H48 107.1
C44 C48 H48 107.1
C54 C55 C56 121.2(5)
C54 C55 H55 119.4
C56 C55 H55 119.4
C52 C51 C56 121.2(4)
C52 C51 C42 123.6(4)
C56 C51 C42 115.2(4)
C4 C5 C6 122.0(5)
C4 C5 H5 119.0
C6 C5 H5 119.0
C33 C34 C35 122.6(5)
C33 C34 H34 118.7
C35 C34 H34 118.7
C36 C35 C34 117.6(5)
C36 C35 H35 121.2
C34 C35 H35 121.2
C35 C36 C37 122.0(5)
C35 C36 H36 119.0
C37 C36 H36 119.0
C29 C30 H30A 109.5
C29 C30 H30B 109.5
H30A C30 H30B 109.5
C29 C30 H30C 109.5
H30A C30 H30C 109.5
H30B C30 H30C 109.5
C57 C59 H59A 109.5
C57 C59 H59B 109.5
H59A C59 H59B 109.5
C57 C59 H59C 109.5
H59A C59 H59C 109.5
H59B C59 H59C 109.5
C55 C54 C60 124.7(5)
C55 C54 C53 120.0(5)
C60 C54 C53 115.2(5)
C52 C57 C58 113.3(4)
C52 C57 C59 112.8(4)
C58 C57 C59 111.7(5)
C52 C57 H57 106.1
C58 C57 H57 106.1
C59 C57 H57 106.1
C34 C33 C32 120.7(5)
C34 C33 H33 119.7
C32 C33 H33 119.7
C45 C46 H46A 109.5
C45 C46 H46B 109.5
H46A C46 H46B 109.5
C45 C46 H46C 109.5
H46A C46 H46C 109.5
H46B C46 H46C 109.5
C17 C18 H18A 109.5
C17 C18 H18B 109.5
H18A C18 H18B 109.5
C17 C18 H18C 109.5
H18A C18 H18C 109.5
H18B C18 H18C 109.5
C45 C47 H47A 109.5
C45 C47 H47B 109.5
H47A C47 H47B 109.5
C45 C47 H47C 109.5
H47A C47 H47C 109.5
H47B C47 H47C 109.5
C29 C31 H31A 109.5
C29 C31 H31B 109.5
H31A C31 H31B 109.5
C29 C31 H31C 109.5
H31A C31 H31C 109.5
H31B C31 H31C 109.5
C17 C19 H19A 109.5
C17 C19 H19B 109.5
H19A C19 H19B 109.5
C17 C19 H19C 109.5
H19A C19 H19C 109.5
H19B C19 H19C 109.5
C54 C60 C61 113.1(5)
C54 C60 C62 110.8(5)
C61 C60 C62 106.4(5)
C54 C60 H60 108.8
C61 C60 H60 108.8
C62 C60 H60 108.8
C2 C3 C4 121.8(5)
C2 C3 H3 119.1
C4 C3 H3 119.1
C26 C27 H27A 109.5
C26 C27 H27B 109.5
H27A C27 H27B 109.5
C26 C27 H27C 109.5
H27A C27 H27C 109.5
H27B C27 H27C 109.5
C26 C28 H28A 109.5
C26 C28 H28B 109.5
H28A C28 H28B 109.5
C26 C28 H28C 109.5
H28A C28 H28C 109.5
H28B C28 H28C 109.5
C57 C58 H58A 109.5
C57 C58 H58B 109.5
H58A C58 H58B 109.5
C57 C58 H58C 109.5
H58A C58 H58C 109.5
H58B C58 H58C 109.5
C5 C4 C3 118.7(5)
C5 C4 H4 120.6
C3 C4 H4 120.6
C60 C62 H62A 109.5
C60 C62 H62B 109.5
H62A C62 H62B 109.5
C60 C62 H62C 109.5
H62A C62 H62C 109.5
H62B C62 H62C 109.5
C60 C61 H61A 109.5
C60 C61 H61B 109.5
H61A C61 H61B 109.5
C60 C61 H61C 109.5
H61A C61 H61C 109.5
H61B C61 H61C 109.5
C48 C50 H50A 109.5
C48 C50 H50B 109.5
H50A C50 H50B 109.5
C48 C50 H50C 109.5
H50A C50 H50C 109.5
H50B C50 H50C 109.5
C14 C16 H16A 109.5
C14 C16 H16B 109.5
H16A C16 H16B 109.5
C14 C16 H16C 109.5
H16A C16 H16C 109.5
H16B C16 H16C 109.5
C14 C15 H15A 109.5
C14 C15 H15B 109.5
H15A C15 H15B 109.5
C14 C15 H15C 109.5
H15A C15 H15C 109.5
H15B C15 H15C 109.5
C48 C49 H49A 109.5
C48 C49 H49B 109.5
H49A C49 H49B 109.5
C48 C49 H49C 109.5
H49A C49 H49C 109.5
H49B C49 H49C 109.5
C10 C9 C8 118.0(4)
C10 C9 C17 119.6(4)
C8 C9 C17 122.3(4)

loop_
_geom_bond_atom_site_label_1
_geom_bond_atom_site_label_2
_geom_bond_distance
Cu1 O2 1.873(3)
Cu1 O1 1.881(3)
Cu1 N1 1.974(4)
Cu1 N2 1.994(4)
O2 C1 1.306(6)
O1 C32 1.301(6)
O6 C53 1.223(6)
N1 C7 1.287(5)
N1 C8 1.442(5)
N2 C38 1.286(6)
N2 C39 1.444(5)
O4 C22 1.223(6)
O5 C56 1.225(6)
O3 C25 1.213(6)
C8 C13 1.384(6)
C8 C9 1.399(6)
C12 C11 1.390(6)
C12 C13 1.399(6)
C12 H12 0.9500
C41 C42 1.384(6)
C41 C40 1.398(5)
C41 H41 0.9500
C11 C10 1.383(6)
C11 C20 1.493(6)
C38 C37 1.435(6)
C38 H38 0.9500
C40 C39 1.391(6)
C40 C45 1.523(6)
C17 C9 1.517(6)
C17 C18 1.520(7)
C17 C19 1.524(7)
C17 H17 1.0000
C6 C5 1.408(7)
C6 C1 1.420(7)
C6 C7 1.432(6)
C21 C20 1.341(6)
C21 C22 1.507(6)
C21 C26 1.515(6)
C10 C9 1.395(6)
C10 H10 0.9500
C42 C43 1.385(6)
C42 C51 1.496(6)
C25 C24 1.466(6)
C25 C20 1.513(6)
C45 C47 1.512(7)
C45 C46 1.524(7)
C45 H45 1.0000
C1 C2 1.426(6)
C39 C44 1.395(6)
C52 C51 1.339(6)
C52 C53 1.501(6)
C52 C57 1.517(6)
C37 C36 1.400(6)
C37 C32 1.430(6)
C7 H7 0.9500
C13 C14 1.519(6)
C43 C44 1.397(6)
C43 H43 0.9500
C23 C24 1.328(7)
C23 C22 1.489(7)
C23 C29 1.505(6)
C32 C33 1.417(6)
C24 H24 0.9500
C2 C3 1.372(8)
C2 H2 0.9500
C29 C30 1.499(7)
C29 C31 1.535(7)
C29 H29 1.0000
C26 C28 1.534(8)
C26 C27 1.534(7)
C26 H26 1.0000
C44 C48 1.532(6)
C14 C15 1.492(8)
C14 C16 1.530(7)
C14 H14 1.0000
C56 C55 1.469(6)
C56 C51 1.493(7)
C53 C54 1.508(7)
C48 C49 1.493(8)
C48 C50 1.497(7)
C48 H48 1.0000
C55 C54 1.318(7)
C55 H55 0.9500
C5 C4 1.367(7)
C5 H5 0.9500
C34 C33 1.378(7)
C34 C35 1.395(8)
C34 H34 0.9500
C35 C36 1.377(7)
C35 H35 0.9500
C36 H36 0.9500
C30 H30A 0.9800
C30 H30B 0.9800
C30 H30C 0.9800
C59 C57 1.527(7)
C59 H59A 0.9800
C59 H59B 0.9800
C59 H59C 0.9800
C54 C60 1.484(7)
C57 C58 1.525(7)
C57 H57 1.0000
C33 H33 0.9500
C46 H46A 0.9800
C46 H46B 0.9800
C46 H46C 0.9800
C18 H18A 0.9800
C18 H18B 0.9800
C18 H18C 0.9800
C47 H47A 0.9800
C47 H47B 0.9800
C47 H47C 0.9800
C31 H31A 0.9800
C31 H31B 0.9800
C31 H31C 0.9800
C19 H19A 0.9800
C19 H19B 0.9800
C19 H19C 0.9800
C60 C61 1.523(7)
C60 C62 1.545(8)
C60 H60 1.0000
C3 C4 1.383(8)
C3 H3 0.9500
C27 H27A 0.9800
C27 H27B 0.9800
C27 H27C 0.9800
C28 H28A 0.9800
C28 H28B 0.9800
C28 H28C 0.9800
C58 H58A 0.9800
C58 H58B 0.9800
C58 H58C 0.9800
C4 H4 0.9500
C62 H62A 0.9800
C62 H62B 0.9800
C62 H62C 0.9800
C61 H61A 0.9800
C61 H61B 0.9800
C61 H61C 0.9800
C50 H50A 0.9800
C50 H50B 0.9800
C50 H50C 0.9800
C16 H16A 0.9800
C16 H16B 0.9800
C16 H16C 0.9800
C15 H15A 0.9800
C15 H15B 0.9800
C15 H15C 0.9800
C49 H49A 0.9800
C49 H49B 0.9800
C49 H49C 0.9800

loop_
_geom_torsion_atom_site_label_1
_geom_torsion_atom_site_label_2
_geom_torsion_atom_site_label_3
_geom_torsion_atom_site_label_4
_geom_torsion
O1 Cu1 O2 C1 112.3(5)
N1 Cu1 O2 C1 8.1(4)
N2 Cu1 O2 C1 -145.2(4)
O2 Cu1 O1 C32 132.0(4)
N1 Cu1 O1 C32 -123.3(4)
N2 Cu1 O1 C32 29.6(4)
C7 N1 C8 C13 -97.6(5)
Cu1 N1 C8 C13 80.3(5)
C7 N1 C8 C9 85.1(5)
Cu1 N1 C8 C9 -97.0(4)
C13 C12 C11 C10 0.3(7)
C13 C12 C11 C20 -177.7(4)
C39 N2 C38 C37 178.4(4)
Cu1 N2 C38 C37 4.8(7)
C42 C41 C40 C39 -0.9(7)
C42 C41 C40 C45 176.5(4)
C12 C11 C10 C9 -0.8(7)
C20 C11 C10 C9 177.2(4)
C40 C41 C42 C43 -1.1(7)
C40 C41 C42 C51 179.6(4)
C39 C40 C45 C47 -116.7(5)
C41 C40 C45 C47 65.9(6)
C39 C40 C45 C46 118.6(5)
C41 C40 C45 C46 -58.7(6)
Cu1 O2 C1 C6 -4.1(7)
Cu1 O2 C1 C2 175.8(4)
C5 C6 C1 O2 -179.6(5)
C7 C6 C1 O2 -2.1(8)
C5 C6 C1 C2 0.5(7)
C7 C6 C1 C2 178.1(5)
C41 C40 C39 C44 3.4(7)
C45 C40 C39 C44 -174.0(4)
C41 C40 C39 N2 -178.0(4)
C45 C40 C39 N2 4.6(6)
C38 N2 C39 C40 89.0(5)
Cu1 N2 C39 C40 -97.3(4)
C38 N2 C39 C44 -92.3(5)
Cu1 N2 C39 C44 81.4(5)
N2 C38 C37 C36 -168.6(5)
N2 C38 C37 C32 9.1(8)
C8 N1 C7 C6 -175.8(4)
Cu1 N1 C7 C6 6.3(7)
C5 C6 C7 N1 178.1(5)
C1 C6 C7 N1 0.5(8)
C9 C8 C13 C12 -3.2(7)
N1 C8 C13 C12 179.5(4)
C9 C8 C13 C14 178.7(4)
N1 C8 C13 C14 1.5(6)
C11 C12 C13 C8 1.6(7)
C11 C12 C13 C14 179.8(4)
C41 C42 C43 C44 0.8(7)
C51 C42 C43 C44 -180.0(4)
C24 C23 C22 O4 -173.4(5)
C29 C23 C22 O4 5.0(7)
C24 C23 C22 C21 7.0(7)
C29 C23 C22 C21 -174.6(4)
C20 C21 C22 O4 178.3(5)
C26 C21 C22 O4 -0.4(7)
C20 C21 C22 C23 -2.1(7)
C26 C21 C22 C23 179.2(4)
Cu1 O1 C32 C33 155.0(4)
Cu1 O1 C32 C37 -24.7(6)
C36 C37 C32 O1 178.5(4)
C38 C37 C32 O1 0.9(7)
C36 C37 C32 C33 -1.3(7)
C38 C37 C32 C33 -178.9(4)
C22 C23 C24 C25 -4.0(8)
C29 C23 C24 C25 177.8(5)
O3 C25 C24 C23 176.8(5)
C20 C25 C24 C23 -3.4(7)
C22 C21 C20 C11 176.6(4)
C26 C21 C20 C11 -4.8(8)
C22 C21 C20 C25 -5.4(7)
C26 C21 C20 C25 173.2(4)
C10 C11 C20 C21 123.7(5)
C12 C11 C20 C21 -58.3(7)
C10 C11 C20 C25 -54.4(6)
C12 C11 C20 C25 123.6(5)
O3 C25 C20 C21 -171.8(5)
C24 C25 C20 C21 8.4(7)
O3 C25 C20 C11 6.4(7)
C24 C25 C20 C11 -173.4(4)
O2 C1 C2 C3 179.9(5)
C6 C1 C2 C3 -0.2(8)
C24 C23 C29 C30 101.2(6)
C22 C23 C29 C30 -77.1(6)
C24 C23 C29 C31 -23.0(7)
C22 C23 C29 C31 158.8(5)
C20 C21 C26 C28 116.2(5)
C22 C21 C26 C28 -65.2(6)
C20 C21 C26 C27 -115.1(6)
C22 C21 C26 C27 63.5(6)
C40 C39 C44 C43 -3.7(7)
N2 C39 C44 C43 177.7(4)
C40 C39 C44 C48 176.4(4)
N2 C39 C44 C48 -2.2(7)
C42 C43 C44 C39 1.5(7)
C42 C43 C44 C48 -178.6(4)
C8 C13 C14 C15 103.8(6)
C12 C13 C14 C15 -74.2(7)
C8 C13 C14 C16 -131.3(5)
C12 C13 C14 C16 50.7(6)
C51 C52 C53 O6 175.6(5)
C57 C52 C53 O6 -5.4(7)
C51 C52 C53 C54 -2.6(7)
C57 C52 C53 C54 176.4(4)
C39 C44 C48 C49 102.5(6)
C43 C44 C48 C49 -77.5(7)
C39 C44 C48 C50 -131.5(5)
C43 C44 C48 C50 48.6(7)
O5 C56 C55 C54 -177.3(6)
C51 C56 C55 C54 0.8(8)
C53 C52 C51 C56 5.6(7)
C57 C52 C51 C56 -173.4(5)
C53 C52 C51 C42 -174.0(4)
C57 C52 C51 C42 7.1(7)
O5 C56 C51 C52 173.2(6)
C55 C56 C51 C52 -4.9(8)
O5 C56 C51 C42 -7.2(8)
C55 C56 C51 C42 174.7(5)
C41 C42 C51 C52 59.4(7)
C43 C42 C51 C52 -119.9(5)
C41 C42 C51 C56 -120.2(5)
C43 C42 C51 C56 60.5(6)
C1 C6 C5 C4 -0.4(8)
C7 C6 C5 C4 -178.1(5)
C33 C34 C35 C36 -0.7(9)
C34 C35 C36 C37 2.5(8)
C32 C37 C36 C35 -1.5(8)
C38 C37 C36 C35 176.2(5)
C56 C55 C54 C60 179.8(5)
C56 C55 C54 C53 2.1(8)
O6 C53 C54 C55 -179.6(5)
C52 C53 C54 C55 -1.4(8)
O6 C53 C54 C60 2.5(7)
C52 C53 C54 C60 -179.3(4)
C51 C52 C57 C58 -116.8(5)
C53 C52 C57 C58 64.3(6)
C51 C52 C57 C59 115.0(5)
C53 C52 C57 C59 -64.0(6)
C35 C34 C33 C32 -2.0(9)
O1 C32 C33 C34 -176.8(5)
C37 C32 C33 C34 2.9(7)
C55 C54 C60 C61 17.0(8)
C53 C54 C60 C61 -165.2(5)
C55 C54 C60 C62 -102.3(7)
C53 C54 C60 C62 75.5(6)
C1 C2 C3 C4 -0.2(9)
C6 C5 C4 C3 0.0(9)
C2 C3 C4 C5 0.4(9)
C11 C10 C9 C8 -0.7(6)
C11 C10 C9 C17 -178.1(4)
C13 C8 C9 C10 2.8(6)
N1 C8 C9 C10 -180.0(4)
C13 C8 C9 C17 -179.9(4)
N1 C8 C9 C17 -2.6(6)
C18 C17 C9 C10 80.9(5)
C19 C17 C9 C10 -43.3(6)
C18 C17 C9 C8 -96.3(5)
C19 C17 C9 C8 139.5(5)
